data_1568675
loop_
_publ_author_name
'Xu, Qingshuang'
'Zhang, Yutao'
'Zhu, Mingming'
'Yan, Chenxu'
'Mao, Wenle'
'Zhu, Wei-Hong'
'Guo, Zhiqian'

_publ_section_title
;
 Bent-to-planar Si-rhodamines: a distinct rehybridization lights up NIR-II
 fluorescence for tracking nitric oxide in the Alzheimer's disease brain.
;
_journal_issue 15
_journal_name_full 'Chemical science'
_journal_page_first 4091
_journal_page_last 4101
_journal_paper_doi 10.1039/d3sc00193h
_journal_volume 14
_journal_year 2023
_chemical_formula_sum 'C30 H44 Cl3 N3 O Si'
_chemical_formula_weight 597.12
_space_group_crystal_system monoclinic
_space_group_IT_number 14
_space_group_name_Hall '-P 2ybc'
_space_group_name_H-M_alt 'P 1 21/c 1'
_atom_sites_solution_hydrogens mixed
_audit_creation_method SHELXL-2013
_audit_update_record
;
2021-11-02 deposited with the CCDC.	2023-03-06 downloaded from the CCDC.
;
_cell_angle_alpha 90
_cell_angle_beta 97.135(2)
_cell_angle_gamma 90
_cell_formula_units_Z 4
_cell_length_a 10.8497(8)
_cell_length_b 15.4899(12)
_cell_length_c 20.3611(14)
_cell_measurement_reflns_used 4976
_cell_measurement_temperature 293(2)
_cell_measurement_theta_max 49.446
_cell_measurement_theta_min 4.814
_cell_volume 3395.4(4)
_computing_cell_refinement 'Bruker SAINT'
_computing_data_collection 'Bruker APEX2'
_computing_data_reduction 'Bruker SAINT'
_computing_molecular_graphics 'Bruker SHELXTL'
_computing_publication_material 'Bruker SHELXTL'
_computing_structure_refinement 'SHELXL-2013 (Sheldrick, 2013)'
_computing_structure_solution 'SHELXS-97 (Sheldrick 2008)'
_diffrn_ambient_temperature 293(2)
_diffrn_measured_fraction_theta_full 0.972
_diffrn_measured_fraction_theta_max 0.998
_diffrn_measurement_device_type 'Bruker APEX-II CCD'
_diffrn_measurement_method '\f and \w scans'
_diffrn_radiation_type MoK\a
_diffrn_radiation_wavelength 0.71073
_diffrn_reflns_av_R_equivalents 0.0625
_diffrn_reflns_av_unetI/netI 0.0572
_diffrn_reflns_Laue_measured_fraction_full 0.972
_diffrn_reflns_Laue_measured_fraction_max 0.998
_diffrn_reflns_limit_h_max 12
_diffrn_reflns_limit_h_min -12
_diffrn_reflns_limit_k_max 18
_diffrn_reflns_limit_k_min -16
_diffrn_reflns_limit_l_max 24
_diffrn_reflns_limit_l_min -24
_diffrn_reflns_number 26357
_diffrn_reflns_point_group_measured_fraction_full 0.972
_diffrn_reflns_point_group_measured_fraction_max 0.998
_diffrn_reflns_theta_full 25.242
_diffrn_reflns_theta_max 24.999
_diffrn_reflns_theta_min 2.407
_exptl_absorpt_coefficient_mu 0.331
_exptl_absorpt_correction_T_max 0.7456
_exptl_absorpt_correction_T_min 0.6574
_exptl_absorpt_correction_type multi-scan
_exptl_absorpt_process_details sadabs
_exptl_crystal_colour blue
_exptl_crystal_density_diffrn 1.168
_exptl_crystal_description prismatic
_exptl_crystal_F_000 1272
_exptl_crystal_size_max 0.200
_exptl_crystal_size_mid 0.150
_exptl_crystal_size_min 0.080
_refine_diff_density_max 0.739
_refine_diff_density_min -0.462
_refine_diff_density_rms 0.056
_refine_ls_extinction_coef 0.0048(13)
_refine_ls_extinction_expression Fc^*^=kFc[1+0.001xFc^2^\l^3^/sin(2\q)]^-1/4^
_refine_ls_extinction_method SHELXL
_refine_ls_goodness_of_fit_ref 1.034
_refine_ls_hydrogen_treatment constr
_refine_ls_matrix_type full
_refine_ls_number_parameters 369
_refine_ls_number_reflns 5966
_refine_ls_number_restraints 12
_refine_ls_restrained_S_all 1.062
_refine_ls_R_factor_all 0.1143
_refine_ls_R_factor_gt 0.0718
_refine_ls_shift/su_max 0.002
_refine_ls_shift/su_mean 0.000
_refine_ls_structure_factor_coef Fsqd
_refine_ls_weighting_details 'w=1/[\s^2^(Fo^2^)+(0.0912P)^2^+3.9719P] where P=(Fo^2^+2Fc^2^)/3'
_refine_ls_weighting_scheme calc
_refine_ls_wR_factor_gt 0.1771
_refine_ls_wR_factor_ref 0.2144
_reflns_Friedel_coverage 0.000
_reflns_number_gt 3908
_reflns_number_total 5966
_reflns_threshold_expression 'I > 2\s(I)'
_cod_data_source_file d3sc00193h2.cif
_cod_data_source_block mo_d8v19182_0m
_cod_depositor_comments 'Adding full bibliography for 1568674--1568676.cif.'
_cod_original_sg_symbol_H-M 'P 21/c'
_cod_database_code 1568675
_shelx_space_group_comment
; 
The symmetry employed for this shelxl refinement is uniquely defined 
by the following loop, which should always be used as a source of 
symmetry information in preference to the above space-group names. 
They are only intended as comments. 
;
_shelx_estimated_absorpt_t_min 0.937
_shelx_estimated_absorpt_t_max 0.974
_shelxl_version_number 2013-4

loop_
_space_group_symop_operation_xyz
'x, y, z'
'-x, y+1/2, -z+1/2'
'-x, -y, -z'
'x, -y-1/2, z-1/2'

loop_
_atom_site_label
_atom_site_type_symbol
_atom_site_fract_x
_atom_site_fract_y
_atom_site_fract_z
_atom_site_U_iso_or_equiv
_atom_site_adp_type
_atom_site_occupancy
_atom_site_site_symmetry_order
_atom_site_calc_flag
_atom_site_refinement_flags_posn
_atom_site_refinement_flags_adp
_atom_site_refinement_flags_occupancy
_atom_site_disorder_assembly
_atom_site_disorder_group
Si1 Si 0.34941(10) 0.83842(6) 0.45184(5) 0.0382(3) Uani 1 1 d . . . . .
N1 N 0.5023(3) 0.7827(2) 0.22252(15) 0.0542(9) Uani 1 1 d . . . . .
N2 N 0.0949(3) 0.7919(2) 0.65082(16) 0.0466(8) Uani 1 1 d . . . . .
N3 N 0.2174(3) 0.5553(2) 0.41284(17) 0.0545(9) Uani 1 1 d . . . . .
O1 O 0.1030(4) 0.4507(2) 0.3638(2) 0.1097(15) Uani 1 1 d . . . . .
Cl1 Cl 0.40110(11) 0.50892(7) 0.13818(5) 0.0599(4) Uani 1 1 d . . . . .
C1 C 0.3696(3) 0.7669(2) 0.37959(17) 0.0388(8) Uani 1 1 d . . . . .
C2 C 0.4296(3) 0.7988(2) 0.32980(17) 0.0441(9) Uani 1 1 d . . . . .
H2 H 0.4585 0.8554 0.3329 0.053 Uiso 1 1 calc R U . . .
C3 C 0.4501(3) 0.7488(3) 0.27287(17) 0.0438(9) Uani 1 1 d . . . . .
C4 C 0.4124(4) 0.6611(3) 0.27257(18) 0.0468(9) Uani 1 1 d . . . . .
H4 H 0.4300 0.6249 0.2385 0.056 Uiso 1 1 calc R U . . .
C5 C 0.3509(4) 0.6295(3) 0.32138(18) 0.0461(9) Uani 1 1 d . . . . .
H5 H 0.3251 0.5722 0.3188 0.055 Uiso 1 1 calc R U . . .
C6 C 0.3237(3) 0.6798(2) 0.37657(17) 0.0388(8) Uani 1 1 d . . . . .
C7 C 0.2550(3) 0.6440(2) 0.42434(18) 0.0405(9) Uani 1 1 d . . . . .
C8 C 0.2199(3) 0.6826(2) 0.48194(18) 0.0396(8) Uani 1 1 d . . . . .
C9 C 0.1448(4) 0.6364(3) 0.52262(19) 0.0484(10) Uani 1 1 d . . . . .
H9 H 0.1213 0.5802 0.5108 0.058 Uiso 1 1 calc R U . . .
C10 C 0.1060(4) 0.6707(3) 0.5778(2) 0.0511(10) Uani 1 1 d . . . . .
H10 H 0.0582 0.6375 0.6030 0.061 Uiso 1 1 calc R U . . .
C11 C 0.1372(3) 0.7567(2) 0.59754(18) 0.0436(9) Uani 1 1 d . . . . .
C12 C 0.2138(3) 0.8034(2) 0.55773(18) 0.0421(9) Uani 1 1 d . . . . .
H12 H 0.2372 0.8595 0.5700 0.051 Uiso 1 1 calc R U . . .
C13 C 0.2542(3) 0.7693(2) 0.50231(17) 0.0392(8) Uani 1 1 d . . . . .
C14 C 0.2636(5) 0.9380(3) 0.4241(2) 0.0696(13) Uani 1 1 d . . . . .
H14A H 0.3120 0.9713 0.3968 0.104 Uiso 1 1 calc R U . . .
H14B H 0.2486 0.9715 0.4619 0.104 Uiso 1 1 calc R U . . .
H14C H 0.1858 0.9228 0.3990 0.104 Uiso 1 1 calc R U . . .
C15 C 0.5016(4) 0.8660(3) 0.49853(19) 0.0523(10) Uani 1 1 d . . . . .
H15A H 0.5475 0.8140 0.5099 0.078 Uiso 1 1 calc R U . . .
H15B H 0.4889 0.8965 0.5382 0.078 Uiso 1 1 calc R U . . .
H15C H 0.5475 0.9019 0.4717 0.078 Uiso 1 1 calc R U . . .
C16 C 0.6526(5) 0.6888(5) 0.1751(3) 0.104(2) Uani 1 1 d . . . . .
H16A H 0.6626 0.6526 0.1378 0.157 Uiso 1 1 calc R U . . .
H16B H 0.6601 0.6545 0.2146 0.157 Uiso 1 1 calc R U . . .
H16C H 0.7157 0.7327 0.1792 0.157 Uiso 1 1 calc R U . . .
C17 C 0.5260(4) 0.7308(3) 0.1650(2) 0.0622(12) Uani 1 1 d . . . . .
H17A H 0.5203 0.7676 0.1261 0.075 Uiso 1 1 calc R U . . .
H17B H 0.4629 0.6865 0.1571 0.075 Uiso 1 1 calc R U . . .
C18 C 0.5330(5) 0.8749(3) 0.2190(2) 0.0638(13) Uani 1 1 d . . . . .
H18A H 0.6006 0.8820 0.1925 0.077 Uiso 1 1 calc R U . . .
H18B H 0.5609 0.8961 0.2632 0.077 Uiso 1 1 calc R U . . .
C19 C 0.4243(6) 0.9274(4) 0.1895(3) 0.102(2) Uani 1 1 d . . . . .
H19A H 0.3911 0.9030 0.1476 0.152 Uiso 1 1 calc R U . . .
H19B H 0.4505 0.9856 0.1831 0.152 Uiso 1 1 calc R U . . .
H19C H 0.3615 0.9271 0.2188 0.152 Uiso 1 1 calc R U . . .
C20 C 0.0161(4) 0.7429(3) 0.6911(2) 0.0563(11) Uani 1 1 d . . . . .
H20A H -0.0378 0.7049 0.6626 0.068 Uiso 1 1 calc R U . . .
H20B H -0.0360 0.7827 0.7120 0.068 Uiso 1 1 calc R U . . .
C21 C 0.0915(5) 0.6901(4) 0.7436(2) 0.0798(15) Uani 1 1 d . . . . .
H21A H 0.1462 0.6527 0.7232 0.120 Uiso 1 1 calc R U . . .
H21B H 0.0369 0.6561 0.7668 0.120 Uiso 1 1 calc R U . . .
H21C H 0.1395 0.7279 0.7742 0.120 Uiso 1 1 calc R U . . .
C22 C 0.1212(4) 0.8807(3) 0.6719(2) 0.0559(11) Uani 1 1 d . . . . .
H22A H 0.2019 0.8973 0.6603 0.067 Uiso 1 1 calc R U . . .
H22B H 0.1246 0.8841 0.7197 0.067 Uiso 1 1 calc R U . . .
C23 C 0.0245(6) 0.9433(4) 0.6406(3) 0.0982(19) Uani 1 1 d . . . . .
H23A H 0.0292 0.9465 0.5938 0.147 Uiso 1 1 calc R U . . .
H23B H 0.0395 0.9994 0.6600 0.147 Uiso 1 1 calc R U . . .
H23C H -0.0566 0.9237 0.6479 0.147 Uiso 1 1 calc R U . . .
C24 C 0.3136(6) 0.4872(3) 0.4367(3) 0.0885(17) Uani 1 1 d . . . . .
H24A H 0.3122 0.4433 0.4027 0.106 Uiso 1 1 calc R U . . .
H24B H 0.3949 0.5141 0.4408 0.106 Uiso 1 1 calc R U . . .
C25 C 0.3004(8) 0.4451(5) 0.4981(3) 0.122(3) Uani 1 1 d . . . . .
H25A H 0.2147 0.4269 0.4974 0.146 Uiso 1 1 calc R U . . .
H25B H 0.3181 0.4864 0.5337 0.146 Uiso 1 1 calc R U . . .
C26 C 0.3797(8) 0.3712(6) 0.5119(5) 0.163(4) Uani 1 1 d . . . . .
H26A H 0.3436 0.3221 0.4879 0.245 Uiso 1 1 calc R U . . .
H26B H 0.3886 0.3590 0.5585 0.245 Uiso 1 1 calc R U . . .
H26C H 0.4598 0.3830 0.4986 0.245 Uiso 1 1 calc R U . . .
C27 C 0.1156(5) 0.5299(3) 0.3770(2) 0.0724(14) Uani 1 1 d . . . . .
C28 C 0.0216(6) 0.5927(4) 0.3579(2) 0.0827(16) Uani 1 1 d . . . . .
H28 H 0.0389 0.6502 0.3688 0.099 Uiso 1 1 calc R U . . .
C29 C -0.0917(7) 0.5734(5) 0.3248(4) 0.136(3) Uani 1 1 d . . . . .
H29A H -0.1115 0.5165 0.3133 0.163 Uiso 1 1 calc R U . . .
H29B H -0.1494 0.6170 0.3137 0.163 Uiso 1 1 calc R U . . .
C30 C 0.2096(7) 0.3404(5) 0.0896(4) 0.130(3) Uani 1 1 d . . . . .
H30A H 0.2039 0.4022 0.0889 0.156 Uiso 0.5 1 d R U P A 1
H30B H 0.2958 0.3262 0.0897 0.156 Uiso 0.5 1 d R U P A 1
H30C H 0.2243 0.4000 0.1007 0.156 Uiso 0.5 1 d R U P B 2
H30D H 0.2702 0.3217 0.0618 0.156 Uiso 0.5 1 d R U P B 2
Cl2 Cl 0.1353(6) 0.3058(6) 0.0148(4) 0.208(3) Uani 0.5 1 d . U P C 1
Cl3 Cl 0.1704(7) 0.3094(7) 0.1621(5) 0.197(3) Uani 0.6 1 d . U P C 1
Cl2' Cl 0.0646(6) 0.3321(5) 0.0461(4) 0.195(3) Uani 0.5 1 d . U P C 2
Cl3' Cl 0.2278(9) 0.2834(10) 0.1602(7) 0.186(4) Uani 0.4 1 d . U P C 2

loop_
_atom_site_aniso_label
_atom_site_aniso_U_11
_atom_site_aniso_U_22
_atom_site_aniso_U_33
_atom_site_aniso_U_23
_atom_site_aniso_U_13
_atom_site_aniso_U_12
Si1 0.0490(6) 0.0294(5) 0.0371(5) -0.0018(4) 0.0094(4) -0.0045(4)
N1 0.070(2) 0.053(2) 0.0415(18) -0.0072(16) 0.0155(17) -0.0179(18)
N2 0.0458(18) 0.0456(19) 0.0511(19) -0.0046(15) 0.0167(15) -0.0055(15)
N3 0.071(2) 0.0355(19) 0.061(2) -0.0087(16) 0.0215(19) -0.0140(17)
O1 0.155(4) 0.066(2) 0.115(3) -0.037(2) 0.048(3) -0.059(3)
Cl1 0.0827(8) 0.0428(6) 0.0559(6) -0.0005(5) 0.0151(6) 0.0113(5)
C1 0.044(2) 0.034(2) 0.0386(19) 0.0000(16) 0.0064(16) -0.0036(16)
C2 0.051(2) 0.037(2) 0.044(2) -0.0048(17) 0.0073(18) -0.0116(17)
C3 0.047(2) 0.050(2) 0.0354(19) -0.0049(17) 0.0066(17) -0.0100(18)
C4 0.056(2) 0.046(2) 0.039(2) -0.0109(18) 0.0102(18) -0.0049(19)
C5 0.056(2) 0.035(2) 0.048(2) -0.0050(17) 0.0076(19) -0.0055(18)
C6 0.046(2) 0.0296(19) 0.041(2) -0.0015(15) 0.0046(16) -0.0003(15)
C7 0.048(2) 0.0295(19) 0.044(2) -0.0024(16) 0.0056(17) -0.0054(16)
C8 0.045(2) 0.0328(19) 0.042(2) 0.0011(16) 0.0105(17) -0.0068(16)
C9 0.060(2) 0.035(2) 0.052(2) -0.0038(18) 0.014(2) -0.0112(18)
C10 0.057(2) 0.044(2) 0.054(2) -0.0006(19) 0.018(2) -0.0121(19)
C11 0.045(2) 0.044(2) 0.042(2) -0.0042(17) 0.0102(17) -0.0030(17)
C12 0.047(2) 0.033(2) 0.047(2) -0.0042(16) 0.0104(18) -0.0058(17)
C13 0.045(2) 0.035(2) 0.039(2) -0.0012(16) 0.0058(16) -0.0043(16)
C14 0.089(3) 0.047(3) 0.074(3) 0.011(2) 0.016(3) 0.014(2)
C15 0.062(2) 0.053(2) 0.043(2) -0.0045(19) 0.0087(19) -0.015(2)
C16 0.070(4) 0.164(6) 0.082(4) -0.049(4) 0.016(3) 0.007(4)
C17 0.075(3) 0.073(3) 0.042(2) -0.012(2) 0.018(2) -0.015(2)
C18 0.086(3) 0.062(3) 0.047(2) -0.004(2) 0.021(2) -0.030(3)
C19 0.126(5) 0.068(4) 0.107(5) 0.021(3) 0.001(4) -0.019(4)
C20 0.053(2) 0.059(3) 0.061(3) -0.013(2) 0.023(2) -0.009(2)
C21 0.100(4) 0.076(4) 0.066(3) 0.011(3) 0.021(3) -0.015(3)
C22 0.063(3) 0.053(3) 0.053(2) -0.015(2) 0.016(2) -0.006(2)
C23 0.112(5) 0.059(3) 0.123(5) -0.002(3) 0.010(4) 0.023(3)
C24 0.118(5) 0.031(3) 0.121(5) 0.000(3) 0.033(4) 0.007(3)
C25 0.165(7) 0.099(5) 0.095(5) -0.001(4) -0.010(5) 0.050(5)
C26 0.155(8) 0.106(6) 0.222(10) 0.030(7) -0.004(7) 0.014(6)
C27 0.091(4) 0.068(3) 0.064(3) -0.013(3) 0.031(3) -0.029(3)
C28 0.103(4) 0.065(3) 0.072(3) 0.001(3) -0.023(3) -0.020(3)
C29 0.139(6) 0.087(5) 0.173(8) 0.005(5) -0.020(6) -0.026(5)
C30 0.122(6) 0.131(7) 0.143(7) -0.025(5) 0.034(5) -0.042(5)
Cl2 0.135(5) 0.210(6) 0.251(8) -0.048(5) -0.090(5) 0.020(4)
Cl3 0.184(6) 0.199(7) 0.219(4) 0.061(4) 0.072(5) -0.041(5)
Cl2' 0.136(5) 0.186(6) 0.236(7) -0.041(5) -0.090(5) 0.008(4)
Cl3' 0.138(7) 0.205(8) 0.196(5) 0.086(5) -0.059(5) -0.058(6)

loop_
_atom_type_symbol
_atom_type_description
_atom_type_scat_dispersion_real
_atom_type_scat_dispersion_imag
_atom_type_scat_source
C C 0.0033 0.0016 'International Tables Vol C Tables 4.2.6.8 and 6.1.1.4'
H H 0.0000 0.0000 'International Tables Vol C Tables 4.2.6.8 and 6.1.1.4'
N N 0.0061 0.0033 'International Tables Vol C Tables 4.2.6.8 and 6.1.1.4'
O O 0.0106 0.0060 'International Tables Vol C Tables 4.2.6.8 and 6.1.1.4'
Si Si 0.0817 0.0704 'International Tables Vol C Tables 4.2.6.8 and 6.1.1.4'
Cl Cl 0.1484 0.1585 'International Tables Vol C Tables 4.2.6.8 and 6.1.1.4'

loop_
_geom_angle_atom_site_label_1
_geom_angle_atom_site_label_2
_geom_angle_atom_site_label_3
_geom_angle
_geom_angle_site_symmetry_1
_geom_angle_site_symmetry_3
_geom_angle_publ_flag
C15 Si1 C14 110.3(2) . . ?
C15 Si1 C1 110.84(18) . . ?
C14 Si1 C1 110.79(19) . . ?
C15 Si1 C13 111.51(17) . . ?
C14 Si1 C13 110.60(19) . . ?
C1 Si1 C13 102.60(16) . . ?
C3 N1 C17 121.9(3) . . ?
C3 N1 C18 122.6(3) . . ?
C17 N1 C18 115.4(3) . . ?
C11 N2 C22 123.1(3) . . ?
C11 N2 C20 121.5(3) . . ?
C22 N2 C20 115.4(3) . . ?
C27 N3 C7 125.4(4) . . ?
C27 N3 C24 117.9(4) . . ?
C7 N3 C24 116.1(4) . . ?
C2 C1 C6 120.2(3) . . ?
C2 C1 Si1 118.8(3) . . ?
C6 C1 Si1 121.0(3) . . ?
C1 C2 C3 122.8(3) . . ?
C1 C2 H2 118.6 . . ?
C3 C2 H2 118.6 . . ?
N1 C3 C4 121.5(3) . . ?
N1 C3 C2 122.0(4) . . ?
C4 C3 C2 116.6(3) . . ?
C5 C4 C3 120.7(3) . . ?
C5 C4 H4 119.6 . . ?
C3 C4 H4 119.6 . . ?
C4 C5 C6 123.2(4) . . ?
C4 C5 H5 118.4 . . ?
C6 C5 H5 118.4 . . ?
C7 C6 C5 120.4(3) . . ?
C7 C6 C1 123.3(3) . . ?
C5 C6 C1 116.3(3) . . ?
C8 C7 C6 128.8(3) . . ?
C8 C7 N3 116.0(3) . . ?
C6 C7 N3 115.1(3) . . ?
C7 C8 C9 120.2(3) . . ?
C7 C8 C13 123.2(3) . . ?
C9 C8 C13 116.6(3) . . ?
C10 C9 C8 122.9(4) . . ?
C10 C9 H9 118.5 . . ?
C8 C9 H9 118.5 . . ?
C9 C10 C11 120.9(4) . . ?
C9 C10 H10 119.5 . . ?
C11 C10 H10 119.5 . . ?
N2 C11 C10 121.0(3) . . ?
N2 C11 C12 122.3(3) . . ?
C10 C11 C12 116.7(3) . . ?
C13 C12 C11 122.8(3) . . ?
C13 C12 H12 118.6 . . ?
C11 C12 H12 118.6 . . ?
C12 C13 C8 120.0(3) . . ?
C12 C13 Si1 119.1(3) . . ?
C8 C13 Si1 120.9(3) . . ?
Si1 C14 H14A 109.5 . . ?
Si1 C14 H14B 109.5 . . ?
H14A C14 H14B 109.5 . . ?
Si1 C14 H14C 109.5 . . ?
H14A C14 H14C 109.5 . . ?
H14B C14 H14C 109.5 . . ?
Si1 C15 H15A 109.5 . . ?
Si1 C15 H15B 109.5 . . ?
H15A C15 H15B 109.5 . . ?
Si1 C15 H15C 109.5 . . ?
H15A C15 H15C 109.5 . . ?
H15B C15 H15C 109.5 . . ?
C17 C16 H16A 109.5 . . ?
C17 C16 H16B 109.5 . . ?
H16A C16 H16B 109.5 . . ?
C17 C16 H16C 109.5 . . ?
H16A C16 H16C 109.5 . . ?
H16B C16 H16C 109.5 . . ?
N1 C17 C16 111.9(4) . . ?
N1 C17 H17A 109.2 . . ?
C16 C17 H17A 109.2 . . ?
N1 C17 H17B 109.2 . . ?
C16 C17 H17B 109.2 . . ?
H17A C17 H17B 107.9 . . ?
N1 C18 C19 112.1(4) . . ?
N1 C18 H18A 109.2 . . ?
C19 C18 H18A 109.2 . . ?
N1 C18 H18B 109.2 . . ?
C19 C18 H18B 109.2 . . ?
H18A C18 H18B 107.9 . . ?
C18 C19 H19A 109.5 . . ?
C18 C19 H19B 109.5 . . ?
H19A C19 H19B 109.5 . . ?
C18 C19 H19C 109.5 . . ?
H19A C19 H19C 109.5 . . ?
H19B C19 H19C 109.5 . . ?
N2 C20 C21 112.0(4) . . ?
N2 C20 H20A 109.2 . . ?
C21 C20 H20A 109.2 . . ?
N2 C20 H20B 109.2 . . ?
C21 C20 H20B 109.2 . . ?
H20A C20 H20B 107.9 . . ?
C20 C21 H21A 109.5 . . ?
C20 C21 H21B 109.5 . . ?
H21A C21 H21B 109.5 . . ?
C20 C21 H21C 109.5 . . ?
H21A C21 H21C 109.5 . . ?
H21B C21 H21C 109.5 . . ?
N2 C22 C23 112.4(4) . . ?
N2 C22 H22A 109.1 . . ?
C23 C22 H22A 109.1 . . ?
N2 C22 H22B 109.1 . . ?
C23 C22 H22B 109.1 . . ?
H22A C22 H22B 107.9 . . ?
C22 C23 H23A 109.5 . . ?
C22 C23 H23B 109.5 . . ?
H23A C23 H23B 109.5 . . ?
C22 C23 H23C 109.5 . . ?
H23A C23 H23C 109.5 . . ?
H23B C23 H23C 109.5 . . ?
C25 C24 N3 117.1(5) . . ?
C25 C24 H24A 108.0 . . ?
N3 C24 H24A 108.0 . . ?
C25 C24 H24B 108.0 . . ?
N3 C24 H24B 108.0 . . ?
H24A C24 H24B 107.3 . . ?
C24 C25 C26 114.3(7) . . ?
C24 C25 H25A 108.7 . . ?
C26 C25 H25A 108.7 . . ?
C24 C25 H25B 108.7 . . ?
C26 C25 H25B 108.7 . . ?
H25A C25 H25B 107.6 . . ?
C25 C26 H26A 109.5 . . ?
C25 C26 H26B 109.5 . . ?
H26A C26 H26B 109.5 . . ?
C25 C26 H26C 109.5 . . ?
H26A C26 H26C 109.5 . . ?
H26B C26 H26C 109.5 . . ?
O1 C27 N3 118.3(6) . . ?
O1 C27 C28 123.5(5) . . ?
N3 C27 C28 118.2(5) . . ?
C29 C28 C27 123.7(6) . . ?
C29 C28 H28 118.1 . . ?
C27 C28 H28 118.1 . . ?
C28 C29 H29A 120.0 . . ?
C28 C29 H29B 120.0 . . ?
H29A C29 H29B 120.0 . . ?
Cl3' C30 Cl2' 114.0(6) . . ?
Cl3 C30 Cl2 123.7(7) . . ?
Cl3 C30 H30A 106.2 . . ?
Cl2 C30 H30A 106.0 . . ?
Cl3 C30 H30B 106.8 . . ?
Cl2 C30 H30B 106.3 . . ?
H30A C30 H30B 106.9 . . ?
Cl3' C30 H30C 107.8 . . ?
Cl2' C30 H30C 108.0 . . ?
Cl3' C30 H30D 109.2 . . ?
Cl2' C30 H30D 108.9 . . ?
H30C C30 H30D 108.8 . . ?

loop_
_geom_bond_atom_site_label_1
_geom_bond_atom_site_label_2
_geom_bond_distance
_geom_bond_site_symmetry_2
_geom_bond_publ_flag
Si1 C15 1.850(4) . ?
Si1 C14 1.853(4) . ?
Si1 C1 1.876(4) . ?
Si1 C13 1.879(4) . ?
N1 C3 1.339(5) . ?
N1 C17 1.470(5) . ?
N1 C18 1.470(5) . ?
N2 C11 1.345(5) . ?
N2 C22 1.459(5) . ?
N2 C20 1.467(5) . ?
N3 C27 1.307(6) . ?
N3 C7 1.445(5) . ?
N3 C24 1.521(6) . ?
O1 C27 1.259(6) . ?
C1 C2 1.364(5) . ?
C1 C6 1.437(5) . ?
C2 C3 1.434(5) . ?
C2 H2 0.9300 . ?
C3 C4 1.419(5) . ?
C4 C5 1.355(5) . ?
C4 H4 0.9300 . ?
C5 C6 1.428(5) . ?
C5 H5 0.9300 . ?
C6 C7 1.411(5) . ?
C7 C8 1.410(5) . ?
C8 C9 1.425(5) . ?
C8 C13 1.441(5) . ?
C9 C10 1.356(5) . ?
C9 H9 0.9300 . ?
C10 C11 1.420(5) . ?
C10 H10 0.9300 . ?
C11 C12 1.428(5) . ?
C12 C13 1.367(5) . ?
C12 H12 0.9300 . ?
C14 H14A 0.9600 . ?
C14 H14B 0.9600 . ?
C14 H14C 0.9600 . ?
C15 H15A 0.9600 . ?
C15 H15B 0.9600 . ?
C15 H15C 0.9600 . ?
C16 C17 1.510(7) . ?
C16 H16A 0.9600 . ?
C16 H16B 0.9600 . ?
C16 H16C 0.9600 . ?
C17 H17A 0.9700 . ?
C17 H17B 0.9700 . ?
C18 C19 1.495(7) . ?
C18 H18A 0.9700 . ?
C18 H18B 0.9700 . ?
C19 H19A 0.9600 . ?
C19 H19B 0.9600 . ?
C19 H19C 0.9600 . ?
C20 C21 1.503(7) . ?
C20 H20A 0.9700 . ?
C20 H20B 0.9700 . ?
C21 H21A 0.9600 . ?
C21 H21B 0.9600 . ?
C21 H21C 0.9600 . ?
C22 C23 1.509(7) . ?
C22 H22A 0.9700 . ?
C22 H22B 0.9700 . ?
C23 H23A 0.9600 . ?
C23 H23B 0.9600 . ?
C23 H23C 0.9600 . ?
C24 C25 1.432(8) . ?
C24 H24A 0.9700 . ?
C24 H24B 0.9700 . ?
C25 C26 1.439(9) . ?
C25 H25A 0.9700 . ?
C25 H25B 0.9700 . ?
C26 H26A 0.9600 . ?
C26 H26B 0.9600 . ?
C26 H26C 0.9600 . ?
C27 C28 1.428(8) . ?
C28 C29 1.361(8) . ?
C28 H28 0.9300 . ?
C29 H29A 0.9300 . ?
C29 H29B 0.9300 . ?
C30 Cl3 1.657(11) . ?
C30 Cl3' 1.677(14) . ?
C30 Cl2' 1.711(9) . ?
C30 Cl2 1.718(10) . ?
C30 H30A 0.9592 . ?
C30 H30B 0.9602 . ?
C30 H30C 0.9591 . ?
C30 H30D 0.9633 . ?

loop_
_geom_hbond_atom_site_label_D
_geom_hbond_atom_site_label_H
_geom_hbond_atom_site_label_A
_geom_hbond_distance_DH
_geom_hbond_distance_HA
_geom_hbond_distance_DA
_geom_hbond_angle_DHA
_geom_hbond_site_symmetry_A
C30 H30C Cl1 0.96 2.60 3.405(7) 142.1 .
C22 H22A Cl1 0.97 2.69 3.624(4) 162.4 4_576
C21 H21B Cl3 0.96 2.87 3.622(9) 135.7 3_566
C20 H20A O1 0.97 2.55 3.400(5) 146.2 3_566
C18 H18B Cl1 0.97 2.66 3.573(4) 157.7 2_655
C17 H17B Cl1 0.97 2.85 3.711(5) 149.0 .
C12 H12 Cl1 0.93 2.94 3.799(4) 154.7 4_576
C10 H10 O1 0.93 2.38 3.281(5) 162.5 3_566
C4 H4 Cl1 0.93 2.71 3.602(4) 161.3 .
C2 H2 Cl1 0.93 2.85 3.754(4) 165.6 2_655

loop_
_geom_torsion_atom_site_label_1
_geom_torsion_atom_site_label_2
_geom_torsion_atom_site_label_3
_geom_torsion_atom_site_label_4
_geom_torsion
_geom_torsion_site_symmetry_1
_geom_torsion_site_symmetry_2
_geom_torsion_site_symmetry_3
_geom_torsion_site_symmetry_4
_geom_torsion_publ_flag
C15 Si1 C1 C2 -64.6(3) . . . . ?
C14 Si1 C1 C2 58.2(4) . . . . ?
C13 Si1 C1 C2 176.3(3) . . . . ?
C15 Si1 C1 C6 114.9(3) . . . . ?
C14 Si1 C1 C6 -122.3(3) . . . . ?
C13 Si1 C1 C6 -4.2(3) . . . . ?
C6 C1 C2 C3 0.1(6) . . . . ?
Si1 C1 C2 C3 179.6(3) . . . . ?
C17 N1 C3 C4 -1.4(6) . . . . ?
C18 N1 C3 C4 174.9(4) . . . . ?
C17 N1 C3 C2 178.5(4) . . . . ?
C18 N1 C3 C2 -5.2(6) . . . . ?
C1 C2 C3 N1 175.7(4) . . . . ?
C1 C2 C3 C4 -4.3(6) . . . . ?
N1 C3 C4 C5 -174.8(4) . . . . ?
C2 C3 C4 C5 5.3(6) . . . . ?
C3 C4 C5 C6 -2.1(6) . . . . ?
C4 C5 C6 C7 177.4(4) . . . . ?
C4 C5 C6 C1 -2.3(6) . . . . ?
C2 C1 C6 C7 -176.4(4) . . . . ?
Si1 C1 C6 C7 4.1(5) . . . . ?
C2 C1 C6 C5 3.3(5) . . . . ?
Si1 C1 C6 C5 -176.2(3) . . . . ?
C5 C6 C7 C8 179.4(4) . . . . ?
C1 C6 C7 C8 -0.9(6) . . . . ?
C5 C6 C7 N3 0.5(5) . . . . ?
C1 C6 C7 N3 -179.8(3) . . . . ?
C27 N3 C7 C8 93.3(5) . . . . ?
C24 N3 C7 C8 -95.7(4) . . . . ?
C27 N3 C7 C6 -87.6(5) . . . . ?
C24 N3 C7 C6 83.3(5) . . . . ?
C6 C7 C8 C9 177.1(4) . . . . ?
N3 C7 C8 C9 -4.0(5) . . . . ?
C6 C7 C8 C13 -1.6(6) . . . . ?
N3 C7 C8 C13 177.3(3) . . . . ?
C7 C8 C9 C10 -178.6(4) . . . . ?
C13 C8 C9 C10 0.2(6) . . . . ?
C8 C9 C10 C11 1.1(7) . . . . ?
C22 N2 C11 C10 -178.0(4) . . . . ?
C20 N2 C11 C10 0.7(6) . . . . ?
C22 N2 C11 C12 1.2(6) . . . . ?
C20 N2 C11 C12 179.9(4) . . . . ?
C9 C10 C11 N2 177.5(4) . . . . ?
C9 C10 C11 C12 -1.8(6) . . . . ?
N2 C11 C12 C13 -177.9(4) . . . . ?
C10 C11 C12 C13 1.3(6) . . . . ?
C11 C12 C13 C8 -0.1(6) . . . . ?
C11 C12 C13 Si1 177.6(3) . . . . ?
C7 C8 C13 C12 178.1(4) . . . . ?
C9 C8 C13 C12 -0.7(5) . . . . ?
C7 C8 C13 Si1 0.4(5) . . . . ?
C9 C8 C13 Si1 -178.3(3) . . . . ?
C15 Si1 C13 C12 65.7(3) . . . . ?
C14 Si1 C13 C12 -57.4(4) . . . . ?
C1 Si1 C13 C12 -175.6(3) . . . . ?
C15 Si1 C13 C8 -116.6(3) . . . . ?
C14 Si1 C13 C8 120.3(3) . . . . ?
C1 Si1 C13 C8 2.1(3) . . . . ?
C3 N1 C17 C16 -89.5(5) . . . . ?
C18 N1 C17 C16 94.0(5) . . . . ?
C3 N1 C18 C19 -84.9(5) . . . . ?
C17 N1 C18 C19 91.6(5) . . . . ?
C11 N2 C20 C21 86.1(5) . . . . ?
C22 N2 C20 C21 -95.1(4) . . . . ?
C11 N2 C22 C23 90.0(5) . . . . ?
C20 N2 C22 C23 -88.8(5) . . . . ?
C27 N3 C24 C25 -87.6(7) . . . . ?
C7 N3 C24 C25 100.7(6) . . . . ?
N3 C24 C25 C26 169.3(6) . . . . ?
C7 N3 C27 O1 170.4(4) . . . . ?
C24 N3 C27 O1 -0.4(6) . . . . ?
C7 N3 C27 C28 -13.1(6) . . . . ?
C24 N3 C27 C28 176.1(4) . . . . ?
O1 C27 C28 C29 1.3(9) . . . . ?
N3 C27 C28 C29 -175.1(6) . . . . ?
